data_4347354
loop_
_publ_author_name
'Chen, Jin'
'Teng, Teng'
'Kang, Liju'
'Chen, Xu-Lin'
'Wu, Xiao-Yuan'
'Yu, Rongmin'
'Lu, Can-Zhong'

_publ_section_title
;
 Highly Efficient Thermally Activated Delayed Fluorescence in Dinuclear
 Ag(I) Complexes with a Bis-Bidentate Tetraphosphane Bridging Ligand.
;
_journal_issue 19
_journal_name_full 'Inorganic chemistry'
_journal_page_first 9528
_journal_page_last 9536
_journal_paper_doi 10.1021/acs.inorgchem.6b00068
_journal_volume 55
_journal_year 2016
_chemical_formula_sum 'C90 H72 Ag2 I2 P6'
_chemical_formula_weight 1808.83
_space_group_crystal_system monoclinic
_space_group_IT_number 14
_space_group_name_Hall '-P 2yn'
_space_group_name_H-M_alt 'P 1 21/n 1'
_atom_sites_solution_hydrogens geom
_audit_creation_method SHELXL-2014/7
_cell_angle_alpha 90
_cell_angle_beta 105.216(6)
_cell_angle_gamma 90
_cell_formula_units_Z 2
_cell_length_a 15.9083(9)
_cell_length_b 10.9914(6)
_cell_length_c 22.8530(12)
_cell_measurement_reflns_used 5950
_cell_measurement_temperature 100(2)
_cell_measurement_theta_max 76.2860
_cell_measurement_theta_min 3.0370
_cell_volume 3855.9(4)
_computing_cell_refinement
;
CrysAlisPro, Agilent Technologies,
Version 1.171.36.32 (release 02-08-2013 CrysAlis171 .NET)
(compiled Aug  2 2013,16:46:58)
;
_computing_data_collection
;
CrysAlisPro, Agilent Technologies,
Version 1.171.36.32 (release 02-08-2013 CrysAlis171 .NET)
(compiled Aug  2 2013,16:46:58)
;
_computing_data_reduction
;
CrysAlisPro, Agilent Technologies,
Version 1.171.36.32 (release 02-08-2013 CrysAlis171 .NET)
(compiled Aug  2 2013,16:46:58)
;
_computing_structure_refinement 'SHELXL-2014/7 (Sheldrick, 2014)'
_computing_structure_solution 'SHELXS-2014/7 (Sheldrick, 2014)'
_diffrn_ambient_temperature 100(2)
_diffrn_detector_area_resol_mean 10.3503
_diffrn_measured_fraction_theta_full 0.998
_diffrn_measured_fraction_theta_max 0.965
_diffrn_measurement_device_type 'SuperNova, Dual, Cu at zero, Atlas'
_diffrn_measurement_method '\w scans'
_diffrn_radiation_monochromator mirror
_diffrn_radiation_source 'SuperNova (Cu) X-ray Source'
_diffrn_radiation_type CuK\a
_diffrn_radiation_wavelength 1.54178
_diffrn_reflns_av_R_equivalents 0.0585
_diffrn_reflns_av_unetI/netI 0.0636
_diffrn_reflns_Laue_measured_fraction_full 0.998
_diffrn_reflns_Laue_measured_fraction_max 0.965
_diffrn_reflns_limit_h_max 15
_diffrn_reflns_limit_h_min -19
_diffrn_reflns_limit_k_max 7
_diffrn_reflns_limit_k_min -13
_diffrn_reflns_limit_l_max 27
_diffrn_reflns_limit_l_min -28
_diffrn_reflns_number 14279
_diffrn_reflns_point_group_measured_fraction_full 0.998
_diffrn_reflns_point_group_measured_fraction_max 0.965
_diffrn_reflns_theta_full 67.679
_diffrn_reflns_theta_max 76.504
_diffrn_reflns_theta_min 3.045
_exptl_absorpt_coefficient_mu 11.889
_exptl_absorpt_correction_T_max 0.383
_exptl_absorpt_correction_T_min 0.180
_exptl_absorpt_correction_type multi-scan
_exptl_absorpt_process_details
;
CrysAlisPro, Agilent Technologies,
Version 1.171.37.35 (release 13-08-2014 CrysAlis171 .NET)
(compiled Aug 13 2014,18:06:01)
Empirical absorption correction using spherical harmonics,
 implemented in SCALE3 ABSPACK scaling algorithm.
;
_exptl_crystal_colour yellow
_exptl_crystal_density_diffrn 1.558
_exptl_crystal_description block
_exptl_crystal_F_000 1804
_exptl_crystal_size_max 0.220
_exptl_crystal_size_mid 0.200
_exptl_crystal_size_min 0.100
_refine_diff_density_max 2.586
_refine_diff_density_min -2.095
_refine_diff_density_rms 0.235
_refine_ls_extinction_method none
_refine_ls_goodness_of_fit_ref 1.058
_refine_ls_hydrogen_treatment constr
_refine_ls_matrix_type full
_refine_ls_number_parameters 451
_refine_ls_number_reflns 7810
_refine_ls_number_restraints 0
_refine_ls_restrained_S_all 1.058
_refine_ls_R_factor_all 0.0751
_refine_ls_R_factor_gt 0.0651
_refine_ls_shift/su_max 0.001
_refine_ls_shift/su_mean 0.000
_refine_ls_structure_factor_coef Fsqd
_refine_ls_weighting_details 'w=1/[\s^2^(Fo^2^)+(0.1376P)^2^+1.5443P] where P=(Fo^2^+2Fc^2^)/3'
_refine_ls_weighting_scheme calc
_refine_ls_wR_factor_gt 0.1723
_refine_ls_wR_factor_ref 0.1938
_reflns_Friedel_coverage 0.000
_reflns_number_gt 6568
_reflns_number_total 7810
_reflns_threshold_expression 'I > 2\s(I)'
_cod_data_source_file ic6b00068_si_004.cif
_cod_data_source_block compound3
_cod_original_sg_symbol_H-M 'P 21/n'
_cod_database_code 4347354
_shelx_shelxl_version_number 2014/7
_shelx_space_group_comment
;
The symmetry employed for this shelxl refinement is uniquely defined
by the following loop, which should always be used as a source of
symmetry information in preference to the above space-group names.
They are only intended as comments.
;
_shelx_estimated_absorpt_t_min 0.180
_shelx_estimated_absorpt_t_max 0.383

loop_
_space_group_symop_operation_xyz
'x, y, z'
'-x+1/2, y+1/2, -z+1/2'
'-x, -y, -z'
'x-1/2, -y-1/2, z-1/2'

loop_
_atom_site_label
_atom_site_type_symbol
_atom_site_fract_x
_atom_site_fract_y
_atom_site_fract_z
_atom_site_U_iso_or_equiv
_atom_site_adp_type
_atom_site_occupancy
_atom_site_site_symmetry_order
_atom_site_calc_flag
_atom_site_refinement_flags_posn
_atom_site_refinement_flags_adp
Ag1 Ag 0.24931(2) 0.01162(3) 0.05700(2) 0.01684(15) Uani 1 1 d . .
I1 I 0.27800(2) -0.23945(3) 0.04622(2) 0.02551(15) Uani 1 1 d . .
P1 P 0.40760(8) 0.07863(13) 0.10443(5) 0.0156(3) Uani 1 1 d . .
P2 P 0.29405(8) 0.07036(12) -0.03698(6) 0.0154(3) Uani 1 1 d . .
P3 P 0.14909(8) 0.06785(12) 0.11657(5) 0.0145(3) Uani 1 1 d . .
C1 C 0.4596(3) 0.0347(5) 0.0451(2) 0.0167(10) Uani 1 1 d . .
C2 C 0.4107(3) 0.0328(5) -0.0163(2) 0.0156(9) Uani 1 1 d . .
C3 C 0.4530(3) -0.0007(5) -0.0597(2) 0.0158(10) Uani 1 1 d . .
H3A H 0.4210 -0.0005 -0.1011 0.019 Uiso 1 1 calc R U
C4 C 0.4829(3) 0.0218(5) 0.1735(2) 0.0181(10) Uani 1 1 d . .
C5 C 0.4737(4) -0.0956(6) 0.1912(3) 0.0288(13) Uani 1 1 d . .
H5A H 0.4306 -0.1466 0.1663 0.035 Uiso 1 1 calc R U
C6 C 0.5272(4) -0.1412(7) 0.2456(3) 0.0374(16) Uani 1 1 d . .
H6A H 0.5201 -0.2224 0.2576 0.045 Uiso 1 1 calc R U
C7 C 0.5903(4) -0.0671(8) 0.2816(3) 0.0374(17) Uani 1 1 d . .
H7A H 0.6259 -0.0973 0.3189 0.045 Uiso 1 1 calc R U
C8 C 0.6022(4) 0.0510(7) 0.2637(3) 0.0322(14) Uani 1 1 d . .
H8A H 0.6469 0.1005 0.2879 0.039 Uiso 1 1 calc R U
C9 C 0.5483(4) 0.0964(6) 0.2102(3) 0.0267(12) Uani 1 1 d . .
H9A H 0.5553 0.1778 0.1983 0.032 Uiso 1 1 calc R U
C10 C 0.4218(4) 0.2437(5) 0.1096(3) 0.0192(11) Uani 1 1 d . .
C11 C 0.4682(4) 0.3085(6) 0.0759(3) 0.0289(13) Uani 1 1 d . .
H11A H 0.4980 0.2668 0.0509 0.035 Uiso 1 1 calc R U
C12 C 0.4706(5) 0.4354(6) 0.0794(3) 0.0359(15) Uani 1 1 d . .
H12A H 0.5014 0.4801 0.0561 0.043 Uiso 1 1 calc R U
C13 C 0.4285(6) 0.4960(6) 0.1162(3) 0.0392(17) Uani 1 1 d . .
H13A H 0.4315 0.5822 0.1190 0.047 Uiso 1 1 calc R U
C14 C 0.3818(5) 0.4313(7) 0.1493(3) 0.0363(16) Uani 1 1 d . .
H14A H 0.3520 0.4737 0.1741 0.044 Uiso 1 1 calc R U
C15 C 0.3782(4) 0.3060(6) 0.1465(3) 0.0270(12) Uani 1 1 d . .
H15A H 0.3464 0.2621 0.1695 0.032 Uiso 1 1 calc R U
C16 C 0.2545(3) -0.0052(6) -0.1108(3) 0.0219(11) Uani 1 1 d . .
C17 C 0.2029(4) 0.0547(7) -0.1602(3) 0.0316(14) Uani 1 1 d . .
H17A H 0.1881 0.1376 -0.1568 0.038 Uiso 1 1 calc R U
C21 C 0.2725(4) -0.1278(6) -0.1160(3) 0.0270(12) Uani 1 1 d . .
H21A H 0.3060 -0.1707 -0.0817 0.032 Uiso 1 1 calc R U
C22 C 0.2923(3) 0.2339(5) -0.0547(3) 0.0186(10) Uani 1 1 d . .
C23 C 0.3324(4) 0.2819(6) -0.0969(3) 0.0275(12) Uani 1 1 d . .
H23A H 0.3602 0.2298 -0.1192 0.033 Uiso 1 1 calc R U
C24 C 0.3314(5) 0.4067(7) -0.1059(3) 0.0366(15) Uani 1 1 d . .
H24A H 0.3585 0.4402 -0.1346 0.044 Uiso 1 1 calc R U
C25 C 0.2907(5) 0.4836(6) -0.0729(3) 0.0372(16) Uani 1 1 d . .
H25A H 0.2901 0.5690 -0.0794 0.045 Uiso 1 1 calc R U
C26 C 0.2517(4) 0.4358(6) -0.0310(3) 0.0289(13) Uani 1 1 d . .
H26A H 0.2253 0.4881 -0.0079 0.035 Uiso 1 1 calc R U
C27 C 0.2512(3) 0.3084(5) -0.0223(2) 0.0195(10) Uani 1 1 d . .
H27A H 0.2227 0.2745 0.0056 0.023 Uiso 1 1 calc R U
C28 C 0.0798(3) 0.2015(5) 0.0973(2) 0.0180(10) Uani 1 1 d . .
C29 C 0.1190(4) 0.3115(6) 0.0909(2) 0.0217(11) Uani 1 1 d . .
H29A H 0.1803 0.3147 0.0963 0.026 Uiso 1 1 calc R U
C30 C 0.0696(4) 0.4178(6) 0.0766(3) 0.0259(12) Uani 1 1 d . .
H30A H 0.0973 0.4929 0.0728 0.031 Uiso 1 1 calc R U
C31 C -0.0202(4) 0.4130(7) 0.0678(3) 0.0311(14) Uani 1 1 d . .
H31A H -0.0542 0.4847 0.0575 0.037 Uiso 1 1 calc R U
C32 C -0.0599(4) 0.3035(7) 0.0743(3) 0.0295(13) Uani 1 1 d . .
H32A H -0.1212 0.3006 0.0684 0.035 Uiso 1 1 calc R U
C33 C -0.0109(3) 0.1978(6) 0.0894(2) 0.0218(11) Uani 1 1 d . .
H33A H -0.0386 0.1233 0.0942 0.026 Uiso 1 1 calc R U
C34 C 0.2082(3) 0.0991(5) 0.1951(2) 0.0165(9) Uani 1 1 d . .
C35 C 0.2845(3) 0.0338(5) 0.2188(2) 0.0194(10) Uani 1 1 d . .
H35A H 0.3035 -0.0248 0.1945 0.023 Uiso 1 1 calc R U
C36 C 0.3337(4) 0.0549(6) 0.2789(3) 0.0264(12) Uani 1 1 d . .
H36A H 0.3861 0.0110 0.2950 0.032 Uiso 1 1 calc R U
C37 C 0.3055(4) 0.1395(6) 0.3141(3) 0.0249(11) Uani 1 1 d . .
H37A H 0.3389 0.1539 0.3545 0.030 Uiso 1 1 calc R U
C38 C 0.2285(4) 0.2039(6) 0.2909(3) 0.0270(12) Uani 1 1 d . .
H38A H 0.2089 0.2614 0.3154 0.032 Uiso 1 1 calc R U
C39 C 0.1806(4) 0.1830(6) 0.2312(2) 0.0233(11) Uani 1 1 d . .
H39A H 0.1282 0.2271 0.2152 0.028 Uiso 1 1 calc R U
C40 C 0.0760(3) -0.0565(5) 0.1220(2) 0.0172(10) Uani 1 1 d . .
C41 C 0.0552(4) -0.0874(6) 0.1755(2) 0.0241(11) Uani 1 1 d . .
H41A H 0.0772 -0.0400 0.2110 0.029 Uiso 1 1 calc R U
C42 C 0.0026(4) -0.1866(6) 0.1775(3) 0.0264(12) Uani 1 1 d . .
H42A H -0.0097 -0.2088 0.2146 0.032 Uiso 1 1 calc R U
C43 C -0.0325(4) -0.2541(6) 0.1252(3) 0.0268(13) Uani 1 1 d . .
H43A H -0.0698 -0.3209 0.1265 0.032 Uiso 1 1 calc R U
C44 C -0.0129(4) -0.2240(6) 0.0715(3) 0.0248(12) Uani 1 1 d . .
H44A H -0.0371 -0.2697 0.0357 0.030 Uiso 1 1 calc R U
C45 C 0.0421(4) -0.1268(6) 0.0701(2) 0.0217(11) Uani 1 1 d . .
H45A H 0.0569 -0.1077 0.0335 0.026 Uiso 1 1 calc R U
C20 C 0.2417(5) -0.1885(7) -0.1709(3) 0.0337(15) Uani 1 1 d . .
H20A H 0.2546 -0.2722 -0.1742 0.040 Uiso 1 1 calc R U
C19 C 0.1925(5) -0.1263(7) -0.2206(3) 0.0372(15) Uani 1 1 d . .
H19A H 0.1725 -0.1668 -0.2584 0.045 Uiso 1 1 calc R U
C18 C 0.1722(6) -0.0058(7) -0.2155(3) 0.0418(18) Uani 1 1 d . .
H18A H 0.1372 0.0363 -0.2495 0.050 Uiso 1 1 calc R U

loop_
_atom_site_aniso_label
_atom_site_aniso_U_11
_atom_site_aniso_U_22
_atom_site_aniso_U_33
_atom_site_aniso_U_23
_atom_site_aniso_U_13
_atom_site_aniso_U_12
Ag1 0.0183(2) 0.0110(2) 0.0250(2) -0.00136(13) 0.01240(15) -0.00005(12)
I1 0.0369(2) 0.0100(2) 0.0300(2) -0.00110(13) 0.00957(16) 0.00250(13)
P1 0.0165(5) 0.0125(7) 0.0201(6) -0.0012(5) 0.0089(4) 0.0024(4)
P2 0.0144(5) 0.0137(7) 0.0200(6) -0.0012(5) 0.0079(4) 0.0020(4)
P3 0.0159(5) 0.0099(6) 0.0199(5) -0.0020(5) 0.0088(4) -0.0002(4)
C1 0.021(2) 0.012(3) 0.020(2) 0.001(2) 0.0113(18) 0.0012(19)
C2 0.016(2) 0.012(2) 0.020(2) 0.002(2) 0.0062(18) 0.0009(18)
C3 0.015(2) 0.016(3) 0.019(2) -0.0040(19) 0.0089(17) 0.0003(18)
C4 0.016(2) 0.019(3) 0.023(2) -0.001(2) 0.0113(18) 0.0067(19)
C5 0.019(2) 0.026(3) 0.045(3) 0.004(3) 0.015(2) 0.004(2)
C6 0.034(3) 0.032(4) 0.052(4) 0.023(3) 0.021(3) 0.016(3)
C7 0.032(3) 0.051(5) 0.030(3) 0.013(3) 0.011(2) 0.022(3)
C8 0.034(3) 0.034(4) 0.028(3) -0.002(3) 0.008(2) 0.012(3)
C9 0.023(2) 0.030(3) 0.027(3) 0.000(2) 0.007(2) 0.007(2)
C10 0.019(2) 0.012(3) 0.025(2) 0.003(2) 0.002(2) 0.0009(19)
C11 0.039(3) 0.022(3) 0.027(3) -0.005(3) 0.010(2) -0.007(3)
C12 0.045(4) 0.017(3) 0.042(3) 0.010(3) 0.004(3) -0.006(3)
C13 0.052(4) 0.016(3) 0.040(4) -0.004(3) -0.003(3) 0.000(3)
C14 0.035(3) 0.025(4) 0.043(3) -0.013(3) -0.001(3) 0.008(3)
C15 0.024(3) 0.024(3) 0.031(3) -0.008(3) 0.005(2) 0.007(2)
C16 0.018(2) 0.025(3) 0.025(2) -0.002(2) 0.009(2) -0.002(2)
C17 0.034(3) 0.030(4) 0.027(3) -0.010(3) 0.001(2) 0.005(3)
C21 0.028(3) 0.023(3) 0.031(3) 0.000(3) 0.009(2) -0.006(2)
C22 0.018(2) 0.011(3) 0.026(2) 0.000(2) 0.0049(19) 0.0014(19)
C23 0.042(3) 0.018(3) 0.027(3) 0.003(2) 0.016(2) -0.001(3)
C24 0.052(4) 0.026(4) 0.035(3) 0.008(3) 0.017(3) -0.004(3)
C25 0.045(4) 0.017(3) 0.045(4) 0.004(3) 0.002(3) -0.005(3)
C26 0.031(3) 0.020(3) 0.033(3) -0.009(2) 0.005(2) 0.001(2)
C27 0.020(2) 0.014(3) 0.025(2) 0.004(2) 0.0054(19) 0.0030(19)
C28 0.016(2) 0.016(3) 0.023(2) 0.000(2) 0.0074(18) 0.0035(19)
C29 0.025(2) 0.018(3) 0.022(2) -0.003(2) 0.0062(19) 0.003(2)
C30 0.036(3) 0.015(3) 0.027(3) -0.002(2) 0.008(2) 0.009(2)
C31 0.040(3) 0.024(3) 0.028(3) -0.002(3) 0.005(2) 0.017(3)
C32 0.026(3) 0.034(4) 0.027(3) -0.009(3) 0.004(2) 0.009(3)
C33 0.016(2) 0.023(3) 0.027(2) -0.004(2) 0.0083(19) 0.006(2)
C34 0.016(2) 0.010(2) 0.024(2) 0.001(2) 0.0073(18) -0.0011(19)
C35 0.017(2) 0.015(3) 0.026(2) 0.005(2) 0.0076(19) 0.002(2)
C36 0.023(2) 0.027(3) 0.028(3) 0.005(2) 0.005(2) 0.002(2)
C37 0.029(3) 0.018(3) 0.024(2) 0.001(2) 0.000(2) -0.003(2)
C38 0.042(3) 0.011(3) 0.025(3) 0.000(2) 0.005(2) 0.007(2)
C39 0.027(3) 0.018(3) 0.024(2) -0.002(2) 0.006(2) 0.001(2)
C40 0.021(2) 0.009(3) 0.023(2) -0.003(2) 0.0094(19) 0.0011(19)
C41 0.027(2) 0.027(3) 0.021(2) -0.002(2) 0.011(2) -0.007(2)
C42 0.030(3) 0.029(3) 0.024(2) -0.005(2) 0.013(2) -0.010(2)
C43 0.024(3) 0.020(3) 0.039(3) 0.002(2) 0.013(2) -0.007(2)
C44 0.022(2) 0.023(3) 0.030(3) -0.012(2) 0.008(2) -0.001(2)
C45 0.026(2) 0.018(3) 0.023(2) -0.001(2) 0.011(2) -0.005(2)
C20 0.044(3) 0.028(4) 0.033(3) -0.019(3) 0.018(3) -0.014(3)
C19 0.044(3) 0.040(4) 0.027(3) -0.010(3) 0.007(3) -0.011(3)
C18 0.054(4) 0.036(4) 0.027(3) -0.002(3) -0.004(3) -0.002(3)

loop_
_atom_type_symbol
_atom_type_description
_atom_type_scat_dispersion_real
_atom_type_scat_dispersion_imag
_atom_type_scat_source
C C 0.0181 0.0091 'International Tables Vol C Tables 4.2.6.8 and 6.1.1.4'
H H 0.0000 0.0000 'International Tables Vol C Tables 4.2.6.8 and 6.1.1.4'
P P 0.2955 0.4335 'International Tables Vol C Tables 4.2.6.8 and 6.1.1.4'
Ag Ag 0.1306 4.2820 'International Tables Vol C Tables 4.2.6.8 and 6.1.1.4'
I I -0.3257 6.8362 'International Tables Vol C Tables 4.2.6.8 and 6.1.1.4'

loop_
_geom_angle_atom_site_label_1
_geom_angle_atom_site_label_2
_geom_angle_atom_site_label_3
_geom_angle
_geom_angle_site_symmetry_1
_geom_angle_site_symmetry_3
P3 Ag1 P2 141.80(4) . .
P3 Ag1 P1 113.84(4) . .
P2 Ag1 P1 79.72(4) . .
P3 Ag1 I1 116.27(3) . .
P2 Ag1 I1 95.05(3) . .
P1 Ag1 I1 98.86(3) . .
C4 P1 C1 103.2(2) . .
C4 P1 C10 104.0(3) . .
C1 P1 C10 103.7(3) . .
C4 P1 Ag1 127.91(19) . .
C1 P1 Ag1 101.27(17) . .
C10 P1 Ag1 113.68(18) . .
C16 P2 C2 102.3(2) . .
C16 P2 C22 104.9(3) . .
C2 P2 C22 103.4(2) . .
C16 P2 Ag1 124.23(19) . .
C2 P2 Ag1 102.47(17) . .
C22 P2 Ag1 116.49(19) . .
C40 P3 C28 105.4(2) . .
C40 P3 C34 104.3(2) . .
C28 P3 C34 102.0(2) . .
C40 P3 Ag1 111.82(17) . .
C28 P3 Ag1 120.95(17) . .
C34 P3 Ag1 110.72(16) . .
C3 C1 C2 119.1(5) 3_655 .
C3 C1 P1 120.7(4) 3_655 .
C2 C1 P1 120.1(4) . .
C3 C2 C1 118.0(5) . .
C3 C2 P2 121.5(4) . .
C1 C2 P2 120.4(4) . .
C2 C3 C1 122.8(5) . 3_655
C5 C4 C9 119.3(5) . .
C5 C4 P1 118.8(4) . .
C9 C4 P1 121.9(5) . .
C4 C5 C6 120.7(6) . .
C7 C6 C5 119.6(7) . .
C6 C7 C8 120.5(6) . .
C9 C8 C7 119.7(7) . .
C8 C9 C4 120.1(6) . .
C11 C10 C15 120.0(6) . .
C11 C10 P1 123.1(5) . .
C15 C10 P1 116.8(5) . .
C10 C11 C12 119.3(6) . .
C13 C12 C11 120.5(7) . .
C12 C13 C14 120.0(6) . .
C15 C14 C13 120.6(7) . .
C14 C15 C10 119.6(7) . .
C17 C16 C21 119.1(6) . .
C17 C16 P2 121.6(5) . .
C21 C16 P2 119.2(5) . .
C16 C17 C18 120.4(7) . .
C16 C21 C20 120.6(6) . .
C27 C22 C23 121.0(5) . .
C27 C22 P2 116.4(4) . .
C23 C22 P2 122.6(5) . .
C24 C23 C22 119.2(6) . .
C23 C24 C25 120.5(6) . .
C26 C25 C24 120.1(6) . .
C25 C26 C27 119.8(6) . .
C22 C27 C26 119.5(5) . .
C29 C28 C33 119.2(5) . .
C29 C28 P3 117.9(4) . .
C33 C28 P3 122.9(5) . .
C28 C29 C30 120.8(5) . .
C31 C30 C29 119.7(6) . .
C32 C31 C30 119.8(6) . .
C31 C32 C33 120.7(6) . .
C32 C33 C28 119.8(6) . .
C39 C34 C35 119.5(5) . .
C39 C34 P3 123.3(4) . .
C35 C34 P3 117.2(4) . .
C34 C35 C36 119.9(5) . .
C37 C36 C35 119.8(5) . .
C36 C37 C38 120.6(5) . .
C37 C38 C39 119.2(6) . .
C34 C39 C38 121.0(5) . .
C41 C40 C45 118.8(5) . .
C41 C40 P3 123.2(4) . .
C45 C40 P3 117.9(4) . .
C42 C41 C40 120.5(5) . .
C41 C42 C43 120.1(5) . .
C44 C43 C42 120.1(5) . .
C43 C44 C45 119.7(5) . .
C44 C45 C40 120.7(5) . .
C19 C20 C21 119.6(7) . .
C18 C19 C20 120.2(6) . .
C19 C18 C17 120.1(7) . .

loop_
_geom_bond_atom_site_label_1
_geom_bond_atom_site_label_2
_geom_bond_distance
_geom_bond_site_symmetry_2
Ag1 P3 2.4324(12) .
Ag1 P2 2.5177(13) .
Ag1 P1 2.5740(13) .
Ag1 I1 2.8184(6) .
P1 C4 1.822(5) .
P1 C1 1.829(5) .
P1 C10 1.829(6) .
P2 C16 1.837(6) .
P2 C2 1.838(5) .
P2 C22 1.841(6) .
P3 C40 1.819(6) .
P3 C28 1.820(6) .
P3 C34 1.828(5) .
C1 C3 1.393(7) 3_655
C1 C2 1.416(7) .
C2 C3 1.385(7) .
C3 C1 1.393(7) 3_655
C4 C5 1.371(9) .
C4 C9 1.415(8) .
C5 C6 1.402(9) .
C6 C7 1.384(11) .
C7 C8 1.389(12) .
C8 C9 1.389(8) .
C10 C11 1.394(9) .
C10 C15 1.403(8) .
C11 C12 1.396(9) .
C12 C13 1.377(12) .
C13 C14 1.388(12) .
C14 C15 1.380(10) .
C16 C17 1.377(9) .
C16 C21 1.390(9) .
C17 C18 1.396(9) .
C21 C20 1.392(8) .
C22 C27 1.377(8) .
C22 C23 1.393(8) .
C23 C24 1.387(10) .
C24 C25 1.399(11) .
C25 C26 1.375(11) .
C26 C27 1.414(9) .
C28 C29 1.386(8) .
C28 C33 1.406(7) .
C29 C30 1.398(8) .
C30 C31 1.391(9) .
C31 C32 1.385(10) .
C32 C33 1.391(9) .
C34 C39 1.384(8) .
C34 C35 1.392(7) .
C35 C36 1.408(8) .
C36 C37 1.378(9) .
C37 C38 1.394(8) .
C38 C39 1.395(8) .
C40 C41 1.392(7) .
C40 C45 1.400(7) .
C41 C42 1.382(8) .
C42 C43 1.393(9) .
C43 C44 1.384(9) .
C44 C45 1.386(8) .
C20 C19 1.378(11) .
C19 C18 1.375(11) .
